data_4335031
loop_
_publ_author_name
'Shuangliu Zhou'
'Zhangshuan Wu'
'Lingmin Zhou'
'Shaowu Wang'
'Lijun Zhang'
'Xiancui Zhu'
'Yun Wei'
'Jinhua Zhai'
'Jie Wu'

_publ_contact_author_address
;College of Chemistry and Materials Science
Anhui Normal University
Wuhu, Anhui 241000 China
;
_publ_contact_author_email swwang@mail.ahnu.edu.cn
_publ_contact_author_fax 0553-3883517
_publ_contact_author_name 'Shaowu Wang'
_publ_contact_author_phone 0553-3869310
_publ_section_title
;
 Controlled Synthesis of Racemic Indenyl Rare-Earth Metal Complexes via
 the Cooperation between the Intramolecular Coordination of Donor Atoms
 and a Bridge
;
_journal_name_full 'Inorganic Chemistry'
_journal_page_first 6417
_journal_page_last 6426
_journal_paper_doi 10.1021/ic4003109
_journal_volume 52
_journal_year 2013
_chemical_formula_sum 'C56 H72 Cl3 Li N4 Si2 Sm2'
_chemical_formula_weight 1271.35
_chemical_name_systematic
; 
 ? 
;
_space_group_IT_number 2
_symmetry_cell_setting triclinic
_symmetry_space_group_name_Hall '-P 1'
_symmetry_space_group_name_H-M 'P -1'
_atom_sites_solution_hydrogens geom
_atom_sites_solution_primary direct
_atom_sites_solution_secondary difmap
_audit_creation_method SHELXL-97
_cell_angle_alpha 106.4230(10)
_cell_angle_beta 90.3040(10)
_cell_angle_gamma 100.4000(10)
_cell_formula_units_Z 2
_cell_length_a 9.0522(7)
_cell_length_b 18.1657(13)
_cell_length_c 18.2189(13)
_cell_measurement_temperature 293(2)
_cell_volume 2821.4(4)
_computing_structure_refinement 'SHELXL-97 (Sheldrick, 1997)'
_computing_structure_solution 'SHELXS-97 (Sheldrick, 1990)'
_diffrn_ambient_temperature 293(2)
_diffrn_measured_fraction_theta_full 0.968
_diffrn_measured_fraction_theta_max 0.968
_diffrn_radiation_monochromator graphite
_diffrn_radiation_source 'fine-focus sealed tube'
_diffrn_radiation_type MoK\a
_diffrn_radiation_wavelength 0.71073
_diffrn_reflns_av_R_equivalents 0.0263
_diffrn_reflns_av_sigmaI/netI 0.0444
_diffrn_reflns_limit_h_max 11
_diffrn_reflns_limit_h_min -11
_diffrn_reflns_limit_k_max 23
_diffrn_reflns_limit_k_min -23
_diffrn_reflns_limit_l_max 23
_diffrn_reflns_limit_l_min -22
_diffrn_reflns_number 24574
_diffrn_reflns_theta_full 27.70
_diffrn_reflns_theta_max 27.70
_diffrn_reflns_theta_min 1.89
_exptl_absorpt_coefficient_mu 2.284
_exptl_absorpt_correction_T_max 1.000000
_exptl_absorpt_correction_T_min 0.657881
_exptl_absorpt_correction_type multi-scan
_exptl_crystal_density_diffrn 1.496
_exptl_crystal_F_000 1284
_exptl_crystal_size_max 0.26
_exptl_crystal_size_mid 0.21
_exptl_crystal_size_min 0.19
_refine_diff_density_max 0.673
_refine_diff_density_min -0.572
_refine_diff_density_rms 0.088
_refine_ls_extinction_method none
_refine_ls_goodness_of_fit_ref 1.260
_refine_ls_hydrogen_treatment mixed
_refine_ls_matrix_type full
_refine_ls_number_parameters 626
_refine_ls_number_reflns 12793
_refine_ls_number_restraints 0
_refine_ls_restrained_S_all 1.260
_refine_ls_R_factor_all 0.0496
_refine_ls_R_factor_gt 0.0325
_refine_ls_shift/su_max 0.004
_refine_ls_shift/su_mean 0.000
_refine_ls_structure_factor_coef Fsqd
_refine_ls_weighting_details 'calc w=1/[\s^2^(Fo^2^)+(0.0000P)^2^+0.8799P] where P=(Fo^2^+2Fc^2^)/3'
_refine_ls_weighting_scheme calc
_refine_ls_wR_factor_gt 0.0610
_refine_ls_wR_factor_ref 0.0644
_reflns_number_gt 9923
_reflns_number_total 12793
_reflns_threshold_expression >2sigma(I)
_cod_data_source_file ic4003109_si_002_11.cif
_cod_data_source_block 18
_cod_database_code 4335031

loop_
_symmetry_equiv_pos_as_xyz
'x, y, z'
'-x, -y, -z'

loop_
_atom_site_label
_atom_site_type_symbol
_atom_site_fract_x
_atom_site_fract_y
_atom_site_fract_z
_atom_site_U_iso_or_equiv
_atom_site_adp_type
_atom_site_occupancy
_atom_site_symmetry_multiplicity
_atom_site_calc_flag
_atom_site_refinement_flags
_atom_site_disorder_assembly
_atom_site_disorder_group
Sm1 Sm 0.677836(19) 0.579453(10) 0.287264(10) 0.03087(5) Uani 1 1 d . A 1
Sm2 Sm 0.55107(2) 1.038210(10) 0.236928(11) 0.03536(6) Uani 1 1 d . A 1
Li1 Li 0.7231(8) 0.6891(4) 0.1390(4) 0.0469(16) Uani 1 1 d . A 1
Cl1 Cl 0.71860(11) 0.73334(5) 0.27286(6) 0.0456(2) Uani 1 1 d . A 1
Cl2 Cl 0.39519(13) 0.91704(6) 0.13836(8) 0.0712(4) Uani 1 1 d . A 1
Cl3 Cl 0.75740(12) 0.56436(5) 0.14253(5) 0.0461(2) Uani 1 1 d . A 1
Si1 Si 0.42949(11) 0.40672(6) 0.29084(6) 0.0393(2) Uani 1 1 d . A 1
Si2 Si 0.82007(12) 1.19413(6) 0.22886(7) 0.0407(3) Uani 1 1 d . A 1
N1 N 0.8661(3) 0.6761(2) 0.40880(18) 0.0510(9) Uani 1 1 d . A 1
N2 N 0.5234(4) 0.66109(17) 0.06685(17) 0.0446(8) Uani 1 1 d . A 1
N4 N 0.9128(3) 0.76515(17) 0.11368(18) 0.0434(8) Uani 1 1 d . A 1
N3 N 0.3743(4) 1.0169(2) 0.3422(2) 0.0658(11) Uani 1 1 d . A 1
C2 C 0.6382(4) 0.4282(2) 0.3000(2) 0.0366(9) Uani 1 1 d . A 1
C1 C 0.7447(4) 0.4257(2) 0.2418(2) 0.0357(8) Uani 1 1 d . A 1
C9 C 0.7389(4) 0.3833(2) 0.1636(2) 0.0458(10) Uani 1 1 d . A 1
H9 H 0.6503 0.3502 0.1401 0.055 Uiso 1 1 calc R A 1
C8 C 0.8641(5) 0.3909(2) 0.1221(3) 0.0538(11) Uani 1 1 d . A 1
H8 H 0.8593 0.3632 0.0705 0.065 Uiso 1 1 calc R A 1
C7 C 0.9980(5) 0.4394(3) 0.1567(3) 0.0614(13) Uani 1 1 d . A 1
H7 H 1.0813 0.4431 0.1274 0.074 Uiso 1 1 calc R A 1
C6 C 1.0114(4) 0.4811(3) 0.2309(3) 0.0551(11) Uani 1 1 d . A 1
H6 H 1.1024 0.5132 0.2524 0.066 Uiso 1 1 calc R A 1
C5 C 0.8843(4) 0.4757(2) 0.2764(2) 0.0409(9) Uani 1 1 d . A 1
C4 C 0.8656(4) 0.5087(2) 0.3552(2) 0.0466(10) Uani 1 1 d . A 1
C3 C 0.7174(4) 0.4793(2) 0.3682(2) 0.0443(10) Uani 1 1 d . A 1
H3 H 0.6758 0.4916 0.4157 0.053 Uiso 1 1 calc R A 1
C13 C 0.3953(4) 0.5035(2) 0.2896(2) 0.0351(8) Uani 1 1 d . A 1
C12 C 0.3980(4) 0.5738(2) 0.3504(2) 0.0381(9) Uani 1 1 d . A 1
C20 C 0.4000(4) 0.5894(3) 0.4316(2) 0.0546(11) Uani 1 1 d . A 1
H20 H 0.4063 0.5500 0.4541 0.066 Uiso 1 1 calc R A 1
C19 C 0.3927(5) 0.6628(3) 0.4759(3) 0.0697(14) Uani 1 1 d . A 1
H19 H 0.3917 0.6725 0.5288 0.084 Uiso 1 1 calc R A 1
C18 C 0.3868(5) 0.7235(3) 0.4444(3) 0.0708(15) Uani 1 1 d . A 1
H18 H 0.3801 0.7726 0.4765 0.085 Uiso 1 1 calc R A 1
C17 C 0.3906(4) 0.7125(2) 0.3669(3) 0.0564(12) Uani 1 1 d . A 1
H17 H 0.3908 0.7541 0.3467 0.068 Uiso 1 1 calc R A 1
C16 C 0.3944(4) 0.6369(2) 0.3180(2) 0.0406(9) Uani 1 1 d . A 1
C15 C 0.3907(4) 0.6068(2) 0.2368(2) 0.0366(8) Uani 1 1 d . A 1
C14 C 0.3914(3) 0.5275(2) 0.2214(2) 0.0341(8) Uani 1 1 d . A 1
H14 H 0.3896 0.4937 0.1722 0.041 Uiso 1 1 calc R A 1
C10 C 0.3441(4) 0.3314(2) 0.2026(2) 0.0520(11) Uani 1 1 d . A 1
H10A H 0.2376 0.3299 0.1994 0.078 Uiso 1 1 calc R A 1
H10B H 0.3622 0.2813 0.2039 0.078 Uiso 1 1 calc R A 1
H10C H 0.3880 0.3438 0.1587 0.078 Uiso 1 1 calc R A 1
C11 C 0.3497(5) 0.3786(3) 0.3751(2) 0.0636(13) Uani 1 1 d . A 1
H11A H 0.4071 0.4110 0.4210 0.095 Uiso 1 1 calc R A 1
H11B H 0.3538 0.3248 0.3694 0.095 Uiso 1 1 calc R A 1
H11C H 0.2470 0.3855 0.3785 0.095 Uiso 1 1 calc R A 1
C21 C 0.9809(5) 0.5640(3) 0.4152(3) 0.0619(13) Uani 1 1 d . A 1
H21A H 1.0102 0.5369 0.4501 0.074 Uiso 1 1 calc R A 1
H21B H 1.0698 0.5813 0.3905 0.074 Uiso 1 1 calc R A 1
C22 C 0.9185(5) 0.6337(3) 0.4594(2) 0.0640(13) Uani 1 1 d . A 1
H22A H 0.8351 0.6166 0.4876 0.077 Uiso 1 1 calc R A 1
H22B H 0.9957 0.6690 0.4963 0.077 Uiso 1 1 calc R A 1
C23 C 0.9973(4) 0.7126(3) 0.3760(3) 0.0634(12) Uani 1 1 d . A 1
H23A H 1.0719 0.7418 0.4164 0.095 Uiso 1 1 calc R A 1
H23B H 0.9672 0.7472 0.3500 0.095 Uiso 1 1 calc R A 1
H23C H 1.0387 0.6728 0.3403 0.095 Uiso 1 1 calc R A 1
C24 C 0.7960(5) 0.7393(3) 0.4568(3) 0.0790(16) Uani 1 1 d . A 1
H24A H 0.7096 0.7170 0.4790 0.118 Uiso 1 1 calc R A 1
H24B H 0.7655 0.7693 0.4256 0.118 Uiso 1 1 calc R A 1
H24C H 0.8674 0.7728 0.4968 0.118 Uiso 1 1 calc R A 1
C25 C 0.3714(4) 0.6518(2) 0.1803(2) 0.0485(10) Uani 1 1 d . A 1
H25A H 0.4357 0.7030 0.1982 0.058 Uiso 1 1 calc R A 1
H25B H 0.2681 0.6595 0.1798 0.058 Uiso 1 1 calc R A 1
C26 C 0.4078(5) 0.6127(2) 0.0983(2) 0.0513(11) Uani 1 1 d . A 1
H26A H 0.4413 0.5646 0.0970 0.062 Uiso 1 1 calc R A 1
H26B H 0.3163 0.5990 0.0655 0.062 Uiso 1 1 calc R A 1
C27 C 0.5625(6) 0.6115(3) -0.0067(2) 0.0670(13) Uani 1 1 d . A 1
H27A H 0.6071 0.5705 0.0023 0.100 Uiso 1 1 calc R A 1
H27B H 0.6327 0.6426 -0.0304 0.100 Uiso 1 1 calc R A 1
H27C H 0.4731 0.5891 -0.0398 0.100 Uiso 1 1 calc R A 1
C28 C 0.4635(5) 0.7264(2) 0.0531(2) 0.0603(12) Uani 1 1 d . A 1
H28A H 0.3719 0.7064 0.0213 0.091 Uiso 1 1 calc R A 1
H28B H 0.5358 0.7547 0.0278 0.091 Uiso 1 1 calc R A 1
H28C H 0.4436 0.7607 0.1011 0.091 Uiso 1 1 calc R A 1
C42 C 0.8413(4) 1.09818(19) 0.2424(2) 0.0336(8) Uani 1 1 d . A 1
C41 C 0.8332(4) 1.0734(2) 0.3111(2) 0.0344(8) Uani 1 1 d . A 1
C49 C 0.8527(4) 1.1147(2) 0.3899(2) 0.0481(10) Uani 1 1 d . A 1
H49 H 0.8664 1.1690 0.4053 0.058 Uiso 1 1 calc R A 1
C48 C 0.8515(5) 1.0752(3) 0.4431(2) 0.0574(11) Uani 1 1 d . A 1
H48 H 0.8671 1.1030 0.4948 0.069 Uiso 1 1 calc R A 1
C47 C 0.8272(5) 0.9929(3) 0.4215(2) 0.0579(12) Uani 1 1 d . A 1
H47 H 0.8286 0.9675 0.4592 0.069 Uiso 1 1 calc R A 1
C46 C 0.8017(4) 0.9496(2) 0.3465(2) 0.0460(10) Uani 1 1 d . A 1
H46 H 0.7826 0.8953 0.3332 0.055 Uiso 1 1 calc R A 1
C45 C 0.8049(4) 0.98883(19) 0.2890(2) 0.0337(8) Uani 1 1 d . A 1
C44 C 0.7960(4) 0.96102(19) 0.2075(2) 0.0344(8) Uani 1 1 d . A 1
C43 C 0.8215(4) 1.02751(19) 0.1819(2) 0.0344(8) Uani 1 1 d . A 1
H43 H 0.8252 1.0256 0.1304 0.041 Uiso 1 1 calc R A 1
C31 C 0.6113(4) 1.1833(2) 0.2282(2) 0.0395(9) Uani 1 1 d . A 1
C30 C 0.4999(4) 1.1430(2) 0.1654(2) 0.0426(9) Uani 1 1 d . A 1
C38 C 0.5057(5) 1.1206(2) 0.0849(3) 0.0548(11) Uani 1 1 d . A 1
H38 H 0.5965 1.1310 0.0628 0.066 Uiso 1 1 calc R A 1
C37 C 0.3785(6) 1.0839(3) 0.0396(3) 0.0720(14) Uani 1 1 d . A 1
H37 H 0.3833 1.0702 -0.0134 0.086 Uiso 1 1 calc R A 1
C36 C 0.2408(6) 1.0663(3) 0.0713(3) 0.0789(16) Uani 1 1 d . A 1
H36 H 0.1556 1.0414 0.0389 0.095 Uiso 1 1 calc R A 1
C35 C 0.2292(5) 1.0847(3) 0.1475(3) 0.0626(13) Uani 1 1 d . A 1
H35 H 0.1369 1.0725 0.1677 0.075 Uiso 1 1 calc R A 1
C34 C 0.3582(4) 1.1228(2) 0.1971(3) 0.0457(10) Uani 1 1 d . A 1
C33 C 0.3804(4) 1.1490(2) 0.2783(2) 0.0474(10) Uani 1 1 d . A 1
C32 C 0.5314(4) 1.1871(2) 0.2954(2) 0.0450(10) Uani 1 1 d . A 1
H32 H 0.5737 1.2118 0.3448 0.054 Uiso 1 1 calc R A 1
C39 C 0.9110(5) 1.2797(2) 0.3096(3) 0.0628(13) Uani 1 1 d . A 1
H39A H 0.9064 1.3272 0.2972 0.094 Uiso 1 1 calc R A 1
H39B H 1.0142 1.2765 0.3179 0.094 Uiso 1 1 calc R A 1
H39C H 0.8591 1.2793 0.3554 0.094 Uiso 1 1 calc R A 1
C40 C 0.9004(5) 1.1989(2) 0.1367(3) 0.0635(13) Uani 1 1 d . A 1
H40A H 0.8568 1.1526 0.0968 0.095 Uiso 1 1 calc R A 1
H40B H 1.0074 1.2026 0.1409 0.095 Uiso 1 1 calc R A 1
H40C H 0.8785 1.2441 0.1244 0.095 Uiso 1 1 calc R A 1
C54 C 0.7795(4) 0.87751(19) 0.1595(2) 0.0368(8) Uani 1 1 d . A 1
H54A H 0.7523 0.8737 0.1068 0.044 Uiso 1 1 calc R A 1
H54B H 0.6989 0.8454 0.1777 0.044 Uiso 1 1 calc R A 1
C55 C 0.9243(4) 0.8465(2) 0.1623(2) 0.0417(9) Uani 1 1 d . A 1
H55A H 1.0053 0.8798 0.1457 0.050 Uiso 1 1 calc R A 1
H55B H 0.9496 0.8491 0.2149 0.050 Uiso 1 1 calc R A 1
C56 C 1.0422(5) 0.7344(2) 0.1354(3) 0.0688(14) Uani 1 1 d . A 1
H56A H 1.0366 0.6814 0.1043 0.103 Uiso 1 1 calc R A 1
H56B H 1.0394 0.7357 0.1884 0.103 Uiso 1 1 calc R A 1
H56C H 1.1344 0.7659 0.1275 0.103 Uiso 1 1 calc R A 1
C50 C 0.2667(5) 1.1333(3) 0.3351(3) 0.0695(14) Uani 1 1 d . A 1
H50A H 0.1733 1.1477 0.3233 0.083 Uiso 1 1 calc R A 1
H50B H 0.3039 1.1651 0.3863 0.083 Uiso 1 1 calc R A 1
C51 C 0.2368(5) 1.0466(3) 0.3325(3) 0.0749(15) Uani 1 1 d . A 1
H51A H 0.1707 1.0394 0.3727 0.090 Uiso 1 1 calc R A 1
H51B H 0.1850 1.0159 0.2838 0.090 Uiso 1 1 calc R A 1
C52 C 0.4498(6) 1.0566(4) 0.4186(3) 0.108(2) Uani 1 1 d . A 1
H52A H 0.3825 1.0484 0.4573 0.162 Uiso 1 1 calc R A 1
H52B H 0.4781 1.1116 0.4245 0.162 Uiso 1 1 calc R A 1
H52C H 0.5381 1.0357 0.4238 0.162 Uiso 1 1 calc R A 1
C53 C 0.3341(7) 0.9331(3) 0.3358(4) 0.111(2) Uani 1 1 d . A 1
H53A H 0.4230 0.9140 0.3443 0.167 Uiso 1 1 calc R A 1
H53B H 0.2891 0.9051 0.2856 0.167 Uiso 1 1 calc R A 1
H53C H 0.2638 0.9255 0.3735 0.167 Uiso 1 1 calc R A 1
C57 C 0.9207(6) 0.7634(3) 0.0332(3) 0.0732(14) Uani 1 1 d . A 1
H57A H 0.8350 0.7809 0.0176 0.110 Uiso 1 1 calc R A 1
H57B H 0.9212 0.7110 0.0024 0.110 Uiso 1 1 calc R A 1
H57C H 1.0112 0.7972 0.0268 0.110 Uiso 1 1 calc R A 1

loop_
_atom_site_aniso_label
_atom_site_aniso_U_11
_atom_site_aniso_U_22
_atom_site_aniso_U_33
_atom_site_aniso_U_23
_atom_site_aniso_U_13
_atom_site_aniso_U_12
Sm1 0.02362(10) 0.03486(10) 0.03356(11) 0.01075(8) 0.00110(8) 0.00270(8)
Sm2 0.02811(11) 0.03039(10) 0.04518(13) 0.00808(9) 0.00815(9) 0.00373(8)
Li1 0.051(4) 0.044(4) 0.051(4) 0.019(3) 0.006(3) 0.014(3)
Cl1 0.0523(6) 0.0331(5) 0.0472(6) 0.0091(4) 0.0034(5) 0.0012(4)
Cl2 0.0581(7) 0.0436(6) 0.0919(9) -0.0084(6) -0.0054(7) 0.0033(5)
Cl3 0.0647(6) 0.0404(5) 0.0411(5) 0.0164(4) 0.0142(5) 0.0226(5)
Si1 0.0300(5) 0.0460(6) 0.0453(6) 0.0232(5) 0.0027(5) 0.0002(5)
Si2 0.0318(5) 0.0303(5) 0.0616(7) 0.0171(5) 0.0048(5) 0.0037(4)
N1 0.0348(19) 0.066(2) 0.041(2) 0.0036(18) 0.0014(15) 0.0013(17)
N2 0.064(2) 0.0328(17) 0.0375(19) 0.0101(15) -0.0045(16) 0.0099(16)
N4 0.0439(19) 0.0356(17) 0.055(2) 0.0143(16) 0.0160(16) 0.0157(15)
N3 0.056(2) 0.076(3) 0.066(3) 0.028(2) 0.022(2) 0.004(2)
C2 0.0254(18) 0.043(2) 0.048(2) 0.0244(18) -0.0009(16) 0.0038(16)
C1 0.0284(19) 0.0339(19) 0.051(2) 0.0204(18) -0.0017(17) 0.0082(15)
C9 0.042(2) 0.039(2) 0.060(3) 0.016(2) 0.004(2) 0.0151(18)
C8 0.054(3) 0.052(3) 0.059(3) 0.014(2) 0.013(2) 0.023(2)
C7 0.047(3) 0.067(3) 0.081(4) 0.028(3) 0.025(3) 0.027(2)
C6 0.028(2) 0.062(3) 0.082(3) 0.029(3) 0.004(2) 0.013(2)
C5 0.032(2) 0.047(2) 0.052(3) 0.025(2) -0.0013(18) 0.0121(17)
C4 0.027(2) 0.064(3) 0.057(3) 0.033(2) -0.0042(18) 0.0055(19)
C3 0.032(2) 0.066(3) 0.042(2) 0.031(2) -0.0017(18) 0.0022(19)
C13 0.0249(18) 0.045(2) 0.035(2) 0.0118(17) 0.0037(15) 0.0034(16)
C12 0.0159(17) 0.051(2) 0.042(2) 0.0080(19) 0.0027(15) 0.0033(16)
C20 0.036(2) 0.082(3) 0.042(2) 0.011(2) 0.0037(19) 0.013(2)
C19 0.048(3) 0.106(4) 0.045(3) -0.001(3) 0.003(2) 0.025(3)
C18 0.038(3) 0.076(4) 0.073(4) -0.023(3) 0.000(2) 0.018(2)
C17 0.039(2) 0.051(3) 0.069(3) -0.001(2) 0.004(2) 0.013(2)
C16 0.0213(18) 0.042(2) 0.051(2) -0.0009(18) -0.0028(16) 0.0085(16)
C15 0.0239(18) 0.039(2) 0.047(2) 0.0115(18) 0.0033(16) 0.0073(16)
C14 0.0230(18) 0.039(2) 0.036(2) 0.0046(17) -0.0008(15) 0.0059(15)
C10 0.048(2) 0.049(2) 0.059(3) 0.020(2) 0.000(2) 0.003(2)
C11 0.049(3) 0.084(3) 0.066(3) 0.045(3) 0.010(2) -0.002(2)
C21 0.042(3) 0.085(3) 0.062(3) 0.035(3) -0.021(2) -0.001(2)
C22 0.038(2) 0.103(4) 0.039(3) 0.021(3) -0.013(2) -0.016(3)
C23 0.038(2) 0.077(3) 0.066(3) 0.016(3) 0.002(2) -0.006(2)
C24 0.054(3) 0.093(4) 0.061(3) -0.020(3) 0.001(2) 0.008(3)
C25 0.047(2) 0.045(2) 0.058(3) 0.016(2) -0.002(2) 0.019(2)
C26 0.067(3) 0.037(2) 0.050(3) 0.014(2) -0.011(2) 0.007(2)
C27 0.098(4) 0.057(3) 0.045(3) 0.011(2) -0.005(3) 0.016(3)
C28 0.075(3) 0.042(2) 0.068(3) 0.023(2) -0.018(3) 0.010(2)
C42 0.0257(18) 0.0320(19) 0.044(2) 0.0122(17) 0.0052(16) 0.0064(15)
C41 0.0273(19) 0.0336(19) 0.039(2) 0.0066(17) 0.0013(16) 0.0044(15)
C49 0.044(2) 0.038(2) 0.054(3) 0.006(2) 0.002(2) -0.0004(18)
C48 0.064(3) 0.063(3) 0.037(2) 0.006(2) 0.005(2) 0.004(2)
C47 0.065(3) 0.062(3) 0.049(3) 0.024(2) 0.004(2) 0.004(2)
C46 0.049(2) 0.040(2) 0.052(3) 0.020(2) 0.009(2) 0.0059(19)
C45 0.0299(19) 0.0325(19) 0.039(2) 0.0107(16) 0.0035(16) 0.0055(15)
C44 0.0295(19) 0.0313(19) 0.045(2) 0.0127(17) 0.0072(16) 0.0094(15)
C43 0.0273(18) 0.039(2) 0.038(2) 0.0126(17) 0.0056(16) 0.0080(16)
C31 0.036(2) 0.0298(19) 0.053(2) 0.0109(18) 0.0079(18) 0.0089(16)
C30 0.039(2) 0.038(2) 0.054(3) 0.0133(19) -0.0001(19) 0.0172(18)
C38 0.045(3) 0.066(3) 0.061(3) 0.027(2) 0.007(2) 0.015(2)
C37 0.072(4) 0.093(4) 0.051(3) 0.019(3) -0.011(3) 0.019(3)
C36 0.052(3) 0.097(4) 0.083(4) 0.019(3) -0.019(3) 0.012(3)
C35 0.032(2) 0.064(3) 0.084(4) 0.012(3) -0.009(2) 0.007(2)
C34 0.032(2) 0.035(2) 0.069(3) 0.009(2) 0.003(2) 0.0102(17)
C33 0.038(2) 0.040(2) 0.058(3) -0.001(2) 0.009(2) 0.0138(18)
C32 0.041(2) 0.034(2) 0.051(3) -0.0013(18) 0.0018(19) 0.0084(18)
C39 0.057(3) 0.036(2) 0.087(4) 0.015(2) -0.014(3) -0.004(2)
C40 0.054(3) 0.060(3) 0.094(4) 0.045(3) 0.024(3) 0.018(2)
C54 0.038(2) 0.0290(18) 0.041(2) 0.0051(16) -0.0013(17) 0.0069(16)
C55 0.040(2) 0.037(2) 0.051(2) 0.0153(18) 0.0142(18) 0.0125(17)
C56 0.044(3) 0.052(3) 0.117(4) 0.026(3) 0.019(3) 0.024(2)
C50 0.051(3) 0.076(3) 0.071(3) 0.000(3) 0.027(2) 0.016(3)
C51 0.049(3) 0.095(4) 0.073(4) 0.023(3) 0.023(3) -0.003(3)
C52 0.077(4) 0.185(7) 0.064(4) 0.054(4) 0.017(3) -0.003(4)
C53 0.116(5) 0.090(4) 0.142(6) 0.065(4) 0.060(4) 0.003(4)
C57 0.092(4) 0.066(3) 0.063(3) 0.015(3) 0.035(3) 0.025(3)

loop_
_atom_type_symbol
_atom_type_description
_atom_type_scat_dispersion_real
_atom_type_scat_dispersion_imag
_atom_type_scat_source
C C 0.0033 0.0016 'International Tables Vol C Tables 4.2.6.8 and 6.1.1.4'
H H 0.0000 0.0000 'International Tables Vol C Tables 4.2.6.8 and 6.1.1.4'
N N 0.0061 0.0033 'International Tables Vol C Tables 4.2.6.8 and 6.1.1.4'
Si Si 0.0817 0.0704 'International Tables Vol C Tables 4.2.6.8 and 6.1.1.4'
Cl Cl 0.1484 0.1585 'International Tables Vol C Tables 4.2.6.8 and 6.1.1.4'
Sm Sm -0.1638 3.4418 'International Tables Vol C Tables 4.2.6.8 and 6.1.1.4'
Li Li -0.0003 0.0001 'International Tables Vol C Tables 4.2.6.8 and 6.1.1.4'

loop_
_geom_angle_atom_site_label_1
_geom_angle_atom_site_label_2
_geom_angle_atom_site_label_3
_geom_angle
C13 Sm1 Cl3 110.99(8)
C13 Sm1 C3 77.93(11)
Cl3 Sm1 C3 124.39(9)
C13 Sm1 C14 30.58(10)
Cl3 Sm1 C14 84.37(8)
C3 Sm1 C14 105.39(10)
C13 Sm1 N1 128.30(10)
Cl3 Sm1 N1 120.37(7)
C3 Sm1 N1 78.29(11)
C14 Sm1 N1 148.06(10)
C13 Sm1 C2 62.16(10)
Cl3 Sm1 C2 104.04(8)
C3 Sm1 C2 29.93(10)
C14 Sm1 C2 82.22(10)
N1 Sm1 C2 107.93(10)
C13 Sm1 C4 106.94(11)
Cl3 Sm1 C4 107.75(9)
C3 Sm1 C4 29.46(10)
C14 Sm1 C4 131.71(11)
N1 Sm1 C4 63.66(11)
C2 Sm1 C4 49.61(11)
C13 Sm1 C12 30.25(10)
Cl3 Sm1 C12 131.56(8)
C3 Sm1 C12 83.92(11)
C14 Sm1 C12 48.25(10)
N1 Sm1 C12 102.08(10)
C2 Sm1 C12 81.85(11)
C4 Sm1 C12 111.56(11)
C13 Sm1 Cl1 117.91(8)
Cl3 Sm1 Cl1 75.47(3)
C3 Sm1 Cl1 150.48(9)
C14 Sm1 Cl1 97.64(7)
N1 Sm1 Cl1 72.43(8)
C2 Sm1 Cl1 179.50(8)
C4 Sm1 Cl1 130.56(8)
C12 Sm1 Cl1 98.42(8)
C13 Sm1 C5 110.23(11)
Cl3 Sm1 C5 80.03(8)
C3 Sm1 C5 47.69(11)
C14 Sm1 C5 121.41(11)
N1 Sm1 C5 85.03(11)
C2 Sm1 C5 48.75(10)
C4 Sm1 C5 29.05(11)
C12 Sm1 C5 129.01(11)
Cl1 Sm1 C5 131.08(8)
C13 Sm1 C1 83.79(10)
Cl3 Sm1 C1 77.63(8)
C3 Sm1 C1 47.95(11)
C14 Sm1 C1 92.32(10)
N1 Sm1 C1 111.50(10)
C2 Sm1 C1 29.43(10)
C4 Sm1 C1 48.47(11)
C12 Sm1 C1 109.06(11)
Cl1 Sm1 C1 150.16(8)
C5 Sm1 C1 29.19(10)
C13 Sm1 C15 49.17(10)
Cl3 Sm1 C15 86.45(8)
C3 Sm1 C15 126.63(10)
C14 Sm1 C15 28.16(9)
N1 Sm1 C15 126.08(10)
C2 Sm1 C15 108.98(10)
C4 Sm1 C15 156.01(11)
C12 Sm1 C15 47.75(10)
Cl1 Sm1 C15 70.96(7)
C5 Sm1 C15 148.54(11)
C1 Sm1 C15 120.03(10)
N3 Sm2 Cl2 90.64(10)
N3 Sm2 C31 114.77(12)
Cl2 Sm2 C31 127.47(9)
N3 Sm2 C42 131.84(12)
Cl2 Sm2 C42 129.21(8)
C31 Sm2 C42 65.44(10)
N3 Sm2 C32 84.00(13)
Cl2 Sm2 C32 136.31(9)
C31 Sm2 C32 31.02(11)
C42 Sm2 C32 82.48(11)
N3 Sm2 C43 145.94(12)
Cl2 Sm2 C43 98.42(8)
C31 Sm2 C43 85.29(10)
C42 Sm2 C43 30.94(10)
C32 Sm2 C43 110.01(11)
N3 Sm2 C30 117.10(12)
Cl2 Sm2 C30 96.23(9)
C31 Sm2 C30 31.58(11)
C42 Sm2 C30 87.75(11)
C32 Sm2 C30 50.33(12)
C43 Sm2 C30 94.59(11)
N3 Sm2 C33 67.75(13)
Cl2 Sm2 C33 108.58(9)
C31 Sm2 C33 51.89(12)
C42 Sm2 C33 112.58(11)
C32 Sm2 C33 30.46(11)
C43 Sm2 C33 137.15(11)
C30 Sm2 C33 50.82(12)
N3 Sm2 C34 88.15(13)
Cl2 Sm2 C34 86.86(9)
C31 Sm2 C34 51.60(11)
C42 Sm2 C34 115.98(11)
C32 Sm2 C34 49.75(12)
C43 Sm2 C34 124.91(11)
C30 Sm2 C34 30.66(11)
C33 Sm2 C34 30.28(12)
N3 Sm2 C41 102.92(12)
Cl2 Sm2 C41 135.10(8)
C31 Sm2 C41 85.25(11)
C42 Sm2 C41 30.84(10)
C32 Sm2 C41 88.06(11)
C43 Sm2 C41 49.10(10)
C30 Sm2 C41 113.96(11)
C33 Sm2 C41 116.21(11)
C34 Sm2 C41 135.39(11)
N3 Sm2 C44 119.99(11)
Cl2 Sm2 C44 86.71(8)
C31 Sm2 C44 113.67(10)
C42 Sm2 C44 50.91(10)
C32 Sm2 C44 132.92(11)
C43 Sm2 C44 29.41(9)
C30 Sm2 C44 122.79(11)
C33 Sm2 C44 163.37(11)
C34 Sm2 C44 151.17(11)
C41 Sm2 C44 49.35(10)
N3 Sm2 C45 98.08(11)
Cl2 Sm2 C45 106.69(7)
C31 Sm2 C45 113.49(10)
C42 Sm2 C45 50.19(10)
C32 Sm2 C45 117.00(11)
C43 Sm2 C45 47.86(10)
C30 Sm2 C45 137.68(11)
C33 Sm2 C45 141.89(11)
C34 Sm2 C45 164.92(11)
C41 Sm2 C45 29.75(9)
C44 Sm2 C45 29.06(9)
N2 Li1 N4 118.1(3)
N2 Li1 Cl1 121.6(3)
N4 Li1 Cl1 103.8(3)
N2 Li1 Cl3 101.9(3)
N4 Li1 Cl3 117.4(3)
Cl1 Li1 Cl3 92.0(2)
Li1 Cl1 Sm1 92.72(15)
Li1 Cl3 Sm1 96.30(16)
C13 Si1 C10 110.14(17)
C13 Si1 C2 99.40(15)
C10 Si1 C2 115.64(18)
C13 Si1 C11 111.73(19)
C10 Si1 C11 108.6(2)
C2 Si1 C11 111.10(18)
C40 Si2 C31 114.40(19)
C40 Si2 C39 111.2(2)
C31 Si2 C39 110.46(19)
C40 Si2 C42 107.39(17)
C31 Si2 C42 99.89(15)
C39 Si2 C42 113.02(18)
C23 N1 C24 107.8(4)
C23 N1 C22 108.7(3)
C24 N1 C22 107.9(3)
C23 N1 Sm1 106.7(2)
C24 N1 Sm1 112.6(2)
C22 N1 Sm1 113.0(2)
C26 N2 C28 109.9(3)
C26 N2 C27 107.7(3)
C28 N2 C27 109.0(3)
C26 N2 Li1 107.9(3)
C28 N2 Li1 117.5(3)
C27 N2 Li1 104.4(3)
C57 N4 C55 110.0(3)
C57 N4 C56 108.4(3)
C55 N4 C56 108.3(3)
C57 N4 Li1 115.2(3)
C55 N4 Li1 111.6(3)
C56 N4 Li1 102.9(3)
C51 N3 C53 109.2(4)
C51 N3 C52 111.1(4)
C53 N3 C52 107.4(4)
C51 N3 Sm2 108.7(3)
C53 N3 Sm2 110.1(3)
C52 N3 Sm2 110.4(3)
C3 C2 C1 105.2(3)
C3 C2 Si1 121.2(3)
C1 C2 Si1 129.8(3)
C3 C2 Sm1 72.4(2)
C1 C2 Sm1 78.22(19)
Si1 C2 Sm1 97.23(13)
C9 C1 C2 133.3(3)
C9 C1 C5 118.4(3)
C2 C1 C5 108.2(3)
C9 C1 Sm1 120.7(2)
C2 C1 Sm1 72.35(19)
C5 C1 Sm1 75.34(19)
C8 C9 C1 120.0(4)
C8 C9 H9 120.0
C1 C9 H9 120.0
C9 C8 C7 120.7(4)
C9 C8 H8 119.7
C7 C8 H8 119.7
C6 C7 C8 122.4(4)
C6 C7 H7 118.8
C8 C7 H7 118.8
C7 C6 C5 119.2(4)
C7 C6 H6 120.4
C5 C6 H6 120.4
C4 C5 C6 132.2(4)
C4 C5 C1 108.4(3)
C6 C5 C1 119.4(4)
C4 C5 Sm1 72.6(2)
C6 C5 Sm1 120.4(2)
C1 C5 Sm1 75.46(19)
C3 C4 C5 106.5(4)
C3 C4 C21 125.6(4)
C5 C4 C21 127.9(4)
C3 C4 Sm1 72.5(2)
C5 C4 Sm1 78.3(2)
C21 C4 Sm1 115.3(3)
C4 C3 C2 111.8(4)
C4 C3 Sm1 78.0(2)
C2 C3 Sm1 77.67(19)
C4 C3 H3 124.1
C2 C3 H3 124.1
Sm1 C3 H3 112.1
C12 C13 C14 104.2(3)
C12 C13 Si1 131.1(3)
C14 C13 Si1 123.5(3)
C12 C13 Sm1 78.73(19)
C14 C13 Sm1 76.78(19)
Si1 C13 Sm1 100.81(14)
C20 C12 C13 132.3(4)
C20 C12 C16 118.7(4)
C13 C12 C16 109.0(3)
C20 C12 Sm1 115.8(2)
C13 C12 Sm1 71.02(19)
C16 C12 Sm1 81.6(2)
C19 C20 C12 119.2(4)
C19 C20 H20 120.4
C12 C20 H20 120.4
C20 C19 C18 121.9(4)
C20 C19 H19 119.0
C18 C19 H19 119.0
C17 C18 C19 121.2(4)
C17 C18 H18 119.4
C19 C18 H18 119.4
C18 C17 C16 119.2(4)
C18 C17 H17 120.4
C16 C17 H17 120.4
C17 C16 C15 132.2(4)
C17 C16 C12 119.6(4)
C15 C16 C12 108.2(3)
C17 C16 Sm1 121.8(2)
C15 C16 Sm1 75.33(19)
C12 C16 Sm1 69.58(18)
C14 C15 C16 106.2(3)
C14 C15 C25 127.9(3)
C16 C15 C25 125.5(3)
C14 C15 Sm1 68.50(18)
C16 C15 Sm1 76.58(19)
C25 C15 Sm1 125.2(2)
C15 C14 C13 112.4(3)
C15 C14 Sm1 83.3(2)
C13 C14 Sm1 72.65(18)
C15 C14 H14 123.8
C13 C14 H14 123.8
Sm1 C14 H14 111.9
C22 C21 C4 110.8(3)
C22 C21 H21A 109.5
C4 C21 H21A 109.5
C22 C21 H21B 109.5
C4 C21 H21B 109.5
H21A C21 H21B 108.1
N1 C22 C21 112.2(3)
N1 C22 H22A 109.2
C21 C22 H22A 109.2
N1 C22 H22B 109.2
C21 C22 H22B 109.2
H22A C22 H22B 107.9
C15 C25 C26 114.8(3)
C15 C25 H25A 108.6
C26 C25 H25A 108.6
C15 C25 H25B 108.6
C26 C25 H25B 108.6
H25A C25 H25B 107.6
N2 C26 C25 114.4(3)
N2 C26 H26A 108.7
C25 C26 H26A 108.7
N2 C26 H26B 108.7
C25 C26 H26B 108.7
H26A C26 H26B 107.6
C43 C42 C41 104.3(3)
C43 C42 Si2 123.6(3)
C41 C42 Si2 129.6(3)
C43 C42 Sm2 75.42(19)
C41 C42 Sm2 79.12(19)
Si2 C42 Sm2 97.08(13)
C49 C41 C42 132.8(3)
C49 C41 C45 118.7(3)
C42 C41 C45 108.4(3)
C49 C41 Sm2 119.8(2)
C42 C41 Sm2 70.04(18)
C45 C41 Sm2 78.81(19)
C48 C49 C41 120.0(4)
C48 C49 H49 120.0
C41 C49 H49 120.0
C49 C48 C47 121.2(4)
C49 C48 H48 119.4
C47 C48 H48 119.4
C46 C47 C48 121.5(4)
C46 C47 H47 119.3
C48 C47 H47 119.3
C47 C46 C45 119.0(4)
C47 C46 H46 120.5
C45 C46 H46 120.5
C46 C45 C44 132.1(3)
C46 C45 C41 119.5(3)
C44 C45 C41 108.3(3)
C46 C45 Sm2 124.5(2)
C44 C45 Sm2 73.36(18)
C41 C45 Sm2 71.44(18)
C43 C44 C45 105.9(3)
C43 C44 C54 127.0(3)
C45 C44 C54 126.8(3)
C43 C44 Sm2 69.83(18)
C45 C44 Sm2 77.58(19)
C54 C44 Sm2 122.6(2)
C44 C43 C42 113.1(3)
C44 C43 Sm2 80.8(2)
C42 C43 Sm2 73.64(19)
C44 C43 H43 123.4
C42 C43 H43 123.4
Sm2 C43 H43 113.6
C32 C31 C30 104.8(3)
C32 C31 Si2 122.5(3)
C30 C31 Si2 128.9(3)
C32 C31 Sm2 74.8(2)
C30 C31 Sm2 76.1(2)
Si2 C31 Sm2 97.38(14)
C38 C30 C34 117.9(4)
C38 C30 C31 133.6(4)
C34 C30 C31 108.5(3)
C38 C30 Sm2 116.5(2)
C34 C30 Sm2 76.6(2)
C31 C30 Sm2 72.30(19)
C37 C38 C30 120.1(4)
C37 C38 H38 120.0
C30 C38 H38 120.0
C38 C37 C36 121.3(5)
C38 C37 H37 119.4
C36 C37 H37 119.4
C35 C36 C37 121.2(5)
C35 C36 H36 119.4
C37 C36 H36 119.4
C36 C35 C34 119.7(5)
C36 C35 H35 120.2
C34 C35 H35 120.2
C35 C34 C33 132.3(4)
C35 C34 C30 119.8(4)
C33 C34 C30 107.9(3)
C35 C34 Sm2 120.6(3)
C33 C34 Sm2 73.1(2)
C30 C34 Sm2 72.72(19)
C32 C33 C34 106.8(4)
C32 C33 C50 126.6(4)
C34 C33 C50 126.4(4)
C32 C33 Sm2 72.9(2)
C34 C33 Sm2 76.6(2)
C50 C33 Sm2 112.8(3)
C33 C32 C31 111.9(4)
C33 C32 Sm2 76.6(2)
C31 C32 Sm2 74.2(2)
C33 C32 H32 124.1
C31 C32 H32 124.1
Sm2 C32 H32 116.7
C44 C54 C55 111.7(3)
C44 C54 H54A 109.3
C55 C54 H54A 109.3
C44 C54 H54B 109.3
C55 C54 H54B 109.3
H54A C54 H54B 107.9
N4 C55 C54 112.9(3)
N4 C55 H55A 109.0
C54 C55 H55A 109.0
N4 C55 H55B 109.0
C54 C55 H55B 109.0
H55A C55 H55B 107.8
C33 C50 C51 111.0(3)
C33 C50 H50A 109.4
C51 C50 H50A 109.4
C33 C50 H50B 109.4
C51 C50 H50B 109.4
H50A C50 H50B 108.0
N3 C51 C50 113.5(4)
N3 C51 H51A 108.9
C50 C51 H51A 108.9
N3 C51 H51B 108.9
C50 C51 H51B 108.9
H51A C51 H51B 107.7

loop_
_geom_bond_atom_site_label_1
_geom_bond_atom_site_label_2
_geom_bond_distance
Sm1 C13 2.685(3)
Sm1 Cl3 2.6888(9)
Sm1 C3 2.713(3)
Sm1 C14 2.738(3)
Sm1 N1 2.752(3)
Sm1 C2 2.781(3)
Sm1 C4 2.782(3)
Sm1 C12 2.785(3)
Sm1 Cl1 2.8396(9)
Sm1 C5 2.855(3)
Sm1 C1 2.857(3)
Sm1 C15 2.923(3)
Sm2 N3 2.572(3)
Sm2 Cl2 2.5841(11)
Sm2 C31 2.643(3)
Sm2 C42 2.646(3)
Sm2 C32 2.651(3)
Sm2 C43 2.669(3)
Sm2 C30 2.693(4)
Sm2 C33 2.698(3)
Sm2 C34 2.744(4)
Sm2 C41 2.765(3)
Sm2 C44 2.807(3)
Sm2 C45 2.861(3)
Li1 N2 2.125(7)
Li1 N4 2.140(8)
Li1 Cl1 2.346(7)
Li1 Cl3 2.361(6)
Si1 C13 1.846(4)
Si1 C10 1.848(4)
Si1 C2 1.856(3)
Si1 C11 1.861(4)
Si2 C40 1.852(4)
Si2 C31 1.864(4)
Si2 C39 1.868(4)
Si2 C42 1.871(3)
N1 C23 1.468(5)
N1 C24 1.478(5)
N1 C22 1.483(5)
N2 C26 1.468(5)
N2 C28 1.471(4)
N2 C27 1.472(5)
N4 C57 1.459(5)
N4 C55 1.478(4)
N4 C56 1.483(5)
N3 C51 1.471(6)
N3 C53 1.471(6)
N3 C52 1.473(6)
C2 C3 1.420(5)
C2 C1 1.434(5)
C1 C9 1.410(5)
C1 C5 1.439(5)
C9 C8 1.373(5)
C9 H9 0.9300
C8 C7 1.392(6)
C8 H8 0.9300
C7 C6 1.343(6)
C7 H7 0.9300
C6 C5 1.427(5)
C6 H6 0.9300
C5 C4 1.416(5)
C4 C3 1.399(5)
C4 C21 1.510(5)
C3 H3 0.9300
C13 C12 1.431(5)
C13 C14 1.431(5)
C12 C20 1.425(5)
C12 C16 1.434(5)
C20 C19 1.362(6)
C20 H20 0.9300
C19 C18 1.389(7)
C19 H19 0.9300
C18 C17 1.370(6)
C18 H18 0.9300
C17 C16 1.416(5)
C17 H17 0.9300
C16 C15 1.423(5)
C15 C14 1.389(5)
C15 C25 1.512(5)
C14 H14 0.9300
C10 H10A 0.9600
C10 H10B 0.9600
C10 H10C 0.9600
C11 H11A 0.9600
C11 H11B 0.9600
C11 H11C 0.9600
C21 C22 1.503(6)
C21 H21A 0.9700
C21 H21B 0.9700
C22 H22A 0.9700
C22 H22B 0.9700
C23 H23A 0.9600
C23 H23B 0.9600
C23 H23C 0.9600
C24 H24A 0.9600
C24 H24B 0.9600
C24 H24C 0.9600
C25 C26 1.529(5)
C25 H25A 0.9700
C25 H25B 0.9700
C26 H26A 0.9700
C26 H26B 0.9700
C27 H27A 0.9600
C27 H27B 0.9600
C27 H27C 0.9600
C28 H28A 0.9600
C28 H28B 0.9600
C28 H28C 0.9600
C42 C43 1.418(5)
C42 C41 1.443(5)
C41 C49 1.412(5)
C41 C45 1.447(4)
C49 C48 1.359(5)
C49 H49 0.9300
C48 C47 1.409(6)
C48 H48 0.9300
C47 C46 1.364(5)
C47 H47 0.9300
C46 C45 1.422(5)
C46 H46 0.9300
C45 C44 1.423(5)
C44 C43 1.396(4)
C44 C54 1.502(4)
C43 H43 0.9300
C31 C32 1.416(5)
C31 C30 1.453(5)
C30 C38 1.411(5)
C30 C34 1.438(5)
C38 C37 1.361(6)
C38 H38 0.9300
C37 C36 1.400(7)
C37 H37 0.9300
C36 C35 1.343(6)
C36 H36 0.9300
C35 C34 1.414(5)
C35 H35 0.9300
C34 C33 1.422(5)
C33 C32 1.406(5)
C33 C50 1.510(5)
C32 H32 0.9300
C39 H39A 0.9600
C39 H39B 0.9600
C39 H39C 0.9600
C40 H40A 0.9600
C40 H40B 0.9600
C40 H40C 0.9600
C54 C55 1.523(4)
C54 H54A 0.9700
C54 H54B 0.9700
C55 H55A 0.9700
C55 H55B 0.9700
C56 H56A 0.9600
C56 H56B 0.9600
C56 H56C 0.9600
C50 C51 1.536(6)
C50 H50A 0.9700
C50 H50B 0.9700
C51 H51A 0.9700
C51 H51B 0.9700
C52 H52A 0.9600
C52 H52B 0.9600
C52 H52C 0.9600
C53 H53A 0.9600
C53 H53B 0.9600
C53 H53C 0.9600
C57 H57A 0.9600
C57 H57B 0.9600
C57 H57C 0.9600
